data_1507337
loop_
_publ_author_name
'Ellison, Martha E.'
'Ng, Danny'
'Dang, Hung'
'Garcia-Garibay, Miguel A'

_publ_section_title
;
 Enantiospecific synthesis of vicinal stereogenic tertiary and quaternary
 centers by combination of configurationally-trapped radical pairs in
 crystalline solids.
;
_journal_issue 14
_journal_name_full 'Organic letters'
_journal_page_first 2531
_journal_page_last 2534
_journal_paper_doi 10.1021/ol0347803
_journal_volume 5
_journal_year 2003
_chemical_formula_sum 'C19 H17 N O3'
_chemical_formula_weight 307.34
_chemical_name_systematic
; 
 ? 
;
_space_group_IT_number 14
_symmetry_cell_setting monoclinic
_symmetry_space_group_name_Hall '-P 2ybc'
_symmetry_space_group_name_H-M 'P 1 21/c 1'
_atom_sites_solution_hydrogens geom
_atom_sites_solution_primary direct
_atom_sites_solution_secondary difmap
_audit_creation_method SHELXL-97
_cell_angle_alpha 90.00
_cell_angle_beta 97.769(5)
_cell_angle_gamma 90.00
_cell_formula_units_Z 4
_cell_length_a 12.238(3)
_cell_length_b 9.468(2)
_cell_length_c 13.810(4)
_cell_measurement_reflns_used 844
_cell_measurement_temperature 100(2)
_cell_measurement_theta_max 27.836
_cell_measurement_theta_min 2.616
_cell_volume 1585.5(7)
_computing_cell_refinement 'Bruker SMART'
_computing_data_collection 'Bruker SMART'
_computing_data_reduction 'Bruker SHELXTL'
_computing_molecular_graphics 'Bruker SHELXTL'
_computing_publication_material 'Bruker SHELXTL'
_computing_structure_refinement 'SHELXL-97 (Sheldrick, 1997)'
_computing_structure_solution 'SHELXS-97 (Sheldrick, 1990)'
_diffrn_ambient_temperature 100(2)
_diffrn_measured_fraction_theta_full 0.957
_diffrn_measured_fraction_theta_max 0.957
_diffrn_measurement_device_type 'CCD area detector'
_diffrn_measurement_method 'phi and omega scans'
_diffrn_radiation_monochromator graphite
_diffrn_radiation_source 'fine-focus sealed tube'
_diffrn_radiation_type MoK\a
_diffrn_radiation_wavelength 0.71073
_diffrn_reflns_av_R_equivalents 0.0298
_diffrn_reflns_av_sigmaI/netI 0.0327
_diffrn_reflns_limit_h_max 15
_diffrn_reflns_limit_h_min -16
_diffrn_reflns_limit_k_max 11
_diffrn_reflns_limit_k_min -12
_diffrn_reflns_limit_l_max 18
_diffrn_reflns_limit_l_min -11
_diffrn_reflns_number 9819
_diffrn_reflns_theta_full 28.26
_diffrn_reflns_theta_max 28.26
_diffrn_reflns_theta_min 1.68
_exptl_absorpt_coefficient_mu 0.087
_exptl_absorpt_correction_T_max 1.000000
_exptl_absorpt_correction_T_min 0.716582
_exptl_absorpt_correction_type empirical
_exptl_absorpt_process_details Sadabs(Bruker)
_exptl_crystal_colour colorless
_exptl_crystal_density_diffrn 1.287
_exptl_crystal_density_method 'not measured'
_exptl_crystal_description block
_exptl_crystal_F_000 648
_exptl_crystal_size_max 0.4
_exptl_crystal_size_mid 0.3
_exptl_crystal_size_min 0.3
_refine_diff_density_max 0.327
_refine_diff_density_min -0.189
_refine_diff_density_rms 0.042
_refine_ls_extinction_method none
_refine_ls_goodness_of_fit_ref 1.034
_refine_ls_hydrogen_treatment mixed
_refine_ls_matrix_type full
_refine_ls_number_parameters 210
_refine_ls_number_reflns 3760
_refine_ls_number_restraints 0
_refine_ls_restrained_S_all 1.034
_refine_ls_R_factor_all 0.0548
_refine_ls_R_factor_gt 0.0371
_refine_ls_shift/su_max 0.001
_refine_ls_shift/su_mean 0.000
_refine_ls_structure_factor_coef Fsqd
_refine_ls_weighting_details 'calc w=1/[\s^2^(Fo^2^)+(0.0521P)^2^+0.2103P] where P=(Fo^2^+2Fc^2^)/3'
_refine_ls_weighting_scheme calc
_refine_ls_wR_factor_gt 0.0928
_refine_ls_wR_factor_ref 0.1030
_reflns_number_gt 2850
_reflns_number_total 3760
_reflns_threshold_expression >2sigma(I)
_cod_data_source_file ol0347803si20030519_125221.cif
_cod_data_source_block gg1102
_cod_depositor_comments
;
The following automatic conversions were performed:

'_symmetry_cell_setting' value 'Monoclinic' changed to 'monoclinic'
according to /home/saulius/struct/CIF-dictionaries/cif_core.dic
dictionary named 'cif_core.dic' version 2.4.1 from
2010-06-29.

'_exptl_absorpt_correction_type' value 'Empirical'
changed to 'empirical' according to
/home/saulius/struct/CIF-dictionaries/cif_core.dic dictionary named
'cif_core.dic' version 2.4.1 from 2010-06-29.

Automatic conversion script
Id: cif_fix_values 1715 2011-07-08 13:25:40Z adriana 
;
_cod_original_cell_volume 1585.6(7)
_cod_original_sg_symbol_H-M P2(1)/c
_cod_database_code 1507337

loop_
_symmetry_equiv_pos_as_xyz
'x, y, z'
'-x, y+1/2, -z+1/2'
'-x, -y, -z'
'x, -y-1/2, z-1/2'

loop_
_atom_site_label
_atom_site_type_symbol
_atom_site_fract_x
_atom_site_fract_y
_atom_site_fract_z
_atom_site_U_iso_or_equiv
_atom_site_adp_type
_atom_site_occupancy
_atom_site_symmetry_multiplicity
_atom_site_calc_flag
_atom_site_refinement_flags
N1 N 0.58333(9) 1.33818(11) 1.08197(9) 0.0312(3) Uani 1 1 d .
O1 O 0.78095(8) 1.23309(9) 0.93319(7) 0.0338(2) Uani 1 1 d .
O2 O 0.52893(7) 1.05083(9) 0.86171(6) 0.0280(2) Uani 1 1 d .
O3 O 0.59027(7) 0.90829(9) 0.75085(6) 0.0280(2) Uani 1 1 d .
C1 C 0.79423(11) 1.03561(14) 0.79091(9) 0.0274(3) Uani 1 1 d .
H1A H 0.7936 0.9540 0.7472 0.041 Uiso 1 1 calc R
H1B H 0.8702 1.0563 0.8195 0.041 Uiso 1 1 calc R
H1C H 0.7630 1.1177 0.7538 0.041 Uiso 1 1 calc R
C2 C 0.72477(10) 1.00224(12) 0.87301(8) 0.0211(3) Uani 1 1 d .
C3 C 0.73280(10) 1.12530(12) 0.94644(9) 0.0221(3) Uani 1 1 d .
C4 C 0.68104(10) 1.10420(12) 1.04130(9) 0.0206(2) Uani 1 1 d .
H4 H 0.6251 1.0268 1.0310 0.025 Uiso 1 1 calc R
C5 C 0.76813(9) 1.06511(12) 1.12710(8) 0.0203(3) Uani 1 1 d .
C6 C 0.85918(10) 1.15129(13) 1.15364(9) 0.0235(3) Uani 1 1 d .
H6 H 0.8691 1.2341 1.1170 0.028 Uiso 1 1 calc R
C7 C 0.93552(10) 1.11633(14) 1.23367(10) 0.0281(3) Uani 1 1 d .
H7 H 0.9977 1.1752 1.2520 0.034 Uiso 1 1 calc R
C8 C 0.92074(10) 0.99535(14) 1.28674(10) 0.0293(3) Uani 1 1 d .
H8 H 0.9728 0.9715 1.3417 0.035 Uiso 1 1 calc R
C9 C 0.83062(11) 0.90935(14) 1.26007(10) 0.0280(3) Uani 1 1 d .
H9 H 0.8212 0.8262 1.2966 0.034 Uiso 1 1 calc R
C10 C 0.75389(10) 0.94345(13) 1.18048(9) 0.0241(3) Uani 1 1 d .
H10 H 0.6919 0.8841 1.1624 0.029 Uiso 1 1 calc R
C11 C 0.76283(10) 0.86686(12) 0.92896(8) 0.0207(3) Uani 1 1 d .
C12 C 0.87456(10) 0.84838(13) 0.96289(9) 0.0240(3) Uani 1 1 d .
H12 H 0.9261 0.9189 0.9506 0.029 Uiso 1 1 calc R
C13 C 0.91093(11) 0.72774(14) 1.01452(9) 0.0280(3) Uani 1 1 d .
H13 H 0.9871 0.7159 1.0375 0.034 Uiso 1 1 calc R
C14 C 0.83602(11) 0.62456(14) 1.03259(10) 0.0310(3) Uani 1 1 d .
H14 H 0.8611 0.5414 1.0671 0.037 Uiso 1 1 calc R
C15 C 0.72496(11) 0.64236(13) 1.00047(10) 0.0293(3) Uani 1 1 d .
H15 H 0.6736 0.5720 1.0135 0.035 Uiso 1 1 calc R
C16 C 0.68875(10) 0.76320(13) 0.94915(9) 0.0250(3) Uani 1 1 d .
H16 H 0.6123 0.7753 0.9275 0.030 Uiso 1 1 calc R
C17 C 0.62566(10) 1.23611(13) 1.06319(9) 0.0231(3) Uani 1 1 d .
C18 C 0.60329(10) 0.99085(12) 0.82919(9) 0.0219(3) Uani 1 1 d .
C19 C 0.47850(11) 0.89650(15) 0.70067(10) 0.0323(3) Uani 1 1 d .
H19A H 0.4325 0.8471 0.7427 0.049 Uiso 1 1 calc R
H19B H 0.4791 0.8434 0.6398 0.049 Uiso 1 1 calc R
H19C H 0.4485 0.9911 0.6856 0.049 Uiso 1 1 calc R

loop_
_atom_site_aniso_label
_atom_site_aniso_U_11
_atom_site_aniso_U_22
_atom_site_aniso_U_33
_atom_site_aniso_U_23
_atom_site_aniso_U_13
_atom_site_aniso_U_12
N1 0.0306(6) 0.0249(6) 0.0382(6) -0.0012(5) 0.0048(5) 0.0016(5)
O1 0.0462(6) 0.0248(5) 0.0320(5) 0.0002(4) 0.0113(4) -0.0136(4)
O2 0.0264(5) 0.0285(5) 0.0285(5) -0.0018(4) 0.0010(4) 0.0032(4)
O3 0.0323(5) 0.0277(5) 0.0229(4) -0.0041(4) -0.0007(4) -0.0013(4)
C1 0.0312(7) 0.0277(7) 0.0245(6) 0.0040(5) 0.0080(5) 0.0004(5)
C2 0.0243(6) 0.0193(6) 0.0199(6) 0.0009(5) 0.0038(5) -0.0003(5)
C3 0.0229(6) 0.0207(6) 0.0222(6) 0.0022(5) 0.0016(5) -0.0010(5)
C4 0.0219(6) 0.0177(5) 0.0223(6) -0.0009(5) 0.0028(5) -0.0022(5)
C5 0.0212(6) 0.0199(6) 0.0203(6) -0.0018(4) 0.0048(5) 0.0010(4)
C6 0.0242(6) 0.0198(6) 0.0270(6) -0.0014(5) 0.0049(5) -0.0014(5)
C7 0.0224(6) 0.0280(7) 0.0329(7) -0.0044(5) 0.0006(5) -0.0026(5)
C8 0.0265(7) 0.0334(7) 0.0266(6) 0.0010(6) -0.0013(5) 0.0046(5)
C9 0.0319(7) 0.0260(6) 0.0267(6) 0.0046(5) 0.0054(5) 0.0013(5)
C10 0.0256(6) 0.0223(6) 0.0248(6) 0.0000(5) 0.0047(5) -0.0025(5)
C11 0.0259(6) 0.0187(6) 0.0180(5) -0.0002(4) 0.0043(5) 0.0008(5)
C12 0.0246(6) 0.0252(6) 0.0223(6) -0.0023(5) 0.0033(5) -0.0025(5)
C13 0.0262(6) 0.0322(7) 0.0245(6) 0.0002(5) -0.0003(5) 0.0048(5)
C14 0.0385(8) 0.0252(7) 0.0286(7) 0.0068(5) 0.0022(6) 0.0064(6)
C15 0.0346(7) 0.0226(6) 0.0309(7) 0.0050(5) 0.0051(6) -0.0041(5)
C16 0.0237(6) 0.0241(6) 0.0272(6) 0.0017(5) 0.0031(5) -0.0008(5)
C17 0.0226(6) 0.0235(6) 0.0228(6) 0.0011(5) 0.0012(5) -0.0025(5)
C18 0.0280(6) 0.0177(5) 0.0201(6) 0.0036(5) 0.0028(5) -0.0010(5)
C19 0.0354(7) 0.0341(7) 0.0252(7) -0.0012(6) -0.0042(6) -0.0080(6)

loop_
_atom_type_symbol
_atom_type_description
_atom_type_scat_dispersion_real
_atom_type_scat_dispersion_imag
_atom_type_scat_source
C C 0.0033 0.0016 'International Tables Vol C Tables 4.2.6.8 and 6.1.1.4'
H H 0.0000 0.0000 'International Tables Vol C Tables 4.2.6.8 and 6.1.1.4'
N N 0.0061 0.0033 'International Tables Vol C Tables 4.2.6.8 and 6.1.1.4'
O O 0.0106 0.0060 'International Tables Vol C Tables 4.2.6.8 and 6.1.1.4'

loop_
_geom_angle_atom_site_label_1
_geom_angle_atom_site_label_2
_geom_angle_atom_site_label_3
_geom_angle
C18 O3 C19 115.86(10)
C18 C2 C11 110.62(9)
C18 C2 C1 109.07(10)
C11 C2 C1 112.44(10)
C18 C2 C3 106.61(9)
C11 C2 C3 108.19(10)
C1 C2 C3 109.73(10)
O1 C3 C2 122.02(11)
O1 C3 C4 120.26(11)
C2 C3 C4 117.67(10)
C17 C4 C5 109.79(10)
C17 C4 C3 108.53(10)
C5 C4 C3 111.48(10)
C6 C5 C10 119.99(11)
C6 C5 C4 120.84(11)
C10 C5 C4 119.15(10)
C7 C6 C5 119.97(12)
C8 C7 C6 119.79(12)
C9 C8 C7 120.24(12)
C8 C9 C10 120.41(12)
C9 C10 C5 119.59(12)
C16 C11 C12 118.71(11)
C16 C11 C2 121.91(11)
C12 C11 C2 119.37(10)
C13 C12 C11 120.50(11)
C14 C13 C12 119.93(12)
C15 C14 C13 120.16(12)
C14 C15 C16 119.81(12)
C15 C16 C11 120.88(11)
N1 C17 C4 178.74(13)
O2 C18 O3 124.47(11)
O2 C18 C2 124.00(11)
O3 C18 C2 111.52(10)

loop_
_geom_bond_atom_site_label_1
_geom_bond_atom_site_label_2
_geom_bond_distance
N1 C17 1.1428(16)
O1 C3 1.2048(14)
O2 C18 1.2095(15)
O3 C18 1.3268(15)
O3 C19 1.4517(16)
C1 C2 1.5389(17)
C2 C18 1.5313(17)
C2 C11 1.5362(16)
C2 C3 1.5390(17)
C3 C4 1.5434(17)
C4 C17 1.4718(17)
C4 C5 1.5283(17)
C5 C6 1.3898(17)
C5 C10 1.3912(17)
C6 C7 1.3874(18)
C7 C8 1.3849(19)
C8 C9 1.3803(19)
C9 C10 1.3839(18)
C11 C16 1.3897(16)
C11 C12 1.3952(17)
C12 C13 1.3876(18)
C13 C14 1.3853(19)
C14 C15 1.3819(19)
C15 C16 1.3867(18)

loop_
_geom_torsion_atom_site_label_1
_geom_torsion_atom_site_label_2
_geom_torsion_atom_site_label_3
_geom_torsion_atom_site_label_4
_geom_torsion
C18 C2 C3 O1 -112.95(13)
C11 C2 C3 O1 128.05(12)
C1 C2 C3 O1 5.04(16)
C18 C2 C3 C4 69.70(12)
C11 C2 C3 C4 -49.30(13)
C1 C2 C3 C4 -172.31(10)
O1 C3 C4 C17 42.94(15)
C2 C3 C4 C17 -139.66(10)
O1 C3 C4 C5 -78.10(14)
C2 C3 C4 C5 99.30(12)
C17 C4 C5 C6 -64.25(14)
C3 C4 C5 C6 56.04(14)
C17 C4 C5 C10 114.04(12)
C3 C4 C5 C10 -125.67(12)
C10 C5 C6 C7 -0.33(18)
C4 C5 C6 C7 177.95(11)
C5 C6 C7 C8 0.12(19)
C6 C7 C8 C9 0.22(19)
C7 C8 C9 C10 -0.4(2)
C8 C9 C10 C5 0.14(19)
C6 C5 C10 C9 0.20(18)
C4 C5 C10 C9 -178.11(11)
C18 C2 C11 C16 -10.40(15)
C1 C2 C11 C16 -132.62(12)
C3 C2 C11 C16 106.03(12)
C18 C2 C11 C12 171.28(10)
C1 C2 C11 C12 49.06(15)
C3 C2 C11 C12 -72.29(13)
C16 C11 C12 C13 0.94(18)
C2 C11 C12 C13 179.31(11)
C11 C12 C13 C14 0.06(19)
C12 C13 C14 C15 -0.9(2)
C13 C14 C15 C16 0.7(2)
C14 C15 C16 C11 0.3(2)
C12 C11 C16 C15 -1.15(18)
C2 C11 C16 C15 -179.48(11)
C5 C4 C17 N1 -19(6)
C3 C4 C17 N1 -141(6)
C19 O3 C18 O2 2.55(17)
C19 O3 C18 C2 -176.85(10)
C11 C2 C18 O2 104.96(13)
C1 C2 C18 O2 -130.87(12)
C3 C2 C18 O2 -12.46(15)
C11 C2 C18 O3 -75.65(12)
C1 C2 C18 O3 48.52(13)
C3 C2 C18 O3 166.94(9)

loop_
_cod_related_entry_id
_cod_related_entry_code
_cod_related_entry_database
1 21157456 ChemSpider
